data_4510661
loop_
_publ_author_name
'T\(ab\(acaru, Aurel'
'Pettinari, Claudio'
'Timokhin, Ivan'
'Marchetti, Fabio'
'Carrasco-Mar\'in, Francisco'
'Maldonado-H\'odar, Francisco Jos\'e'
'Galli, Simona'
'Masciocchi, Norberto'

_publ_section_title
;
 Enlarging an Isoreticular Family:
 3,3&#x2032;,5,5&#x2032;-Tetramethyl-4,4&#x2032;-bipyrazolato-Based Porous
 Coordination Polymers
;
_journal_issue 7
_journal_name_full 'Crystal Growth &amp; Design'
_journal_page_first 3087
_journal_paper_doi 10.1021/cg400495w
_journal_volume 13
_journal_year 2013
_chemical_formula_moiety 'C10 H12 Cd1 N4'
_chemical_formula_structural 'Cd1 (C10 H12 N4)'
_chemical_formula_sum 'C10 H12 Cd N4'
_chemical_formula_weight 300.63
_chemical_name_systematic
;
catena-3,3',5,5'-tetramethyl-4,4'-bipyrazolato-cd(ii)
;
_space_group_crystal_system hexagonal
_space_group_IT_number 178
_space_group_name_H-M_alt 'P 61 2 2'
_symmetry_space_group_name_Hall 'P 61 2 (0 0 5)'
_symmetry_space_group_name_H-M 'P 61 2 2'
_cell_angle_alpha 90
_cell_angle_beta 90
_cell_angle_gamma 120
_cell_formula_units_Z 6
_cell_length_a 9.132637(70)
_cell_length_b 9.132637(70)
_cell_length_c 23.09972(24)
_cell_measurement_temperature 298
_cell_volume 1668.51(3)
_computing_cell_refinement TOPAS-R
_computing_data_collection 'Bruker AXS Commander'
_computing_molecular_graphics Schakal99
_computing_publication_material TOPAS-R
_computing_structure_refinement TOPAS-R
_computing_structure_solution TOPAS-R
_diffrn_ambient_temperature 298
_diffrn_detector_type 'Bruker Lynxeye linear PSD'
_diffrn_measurement_device_type 'Bruker AXS D8 Advance'
_diffrn_radiation_monochromator 'Ni filter'
_diffrn_radiation_wavelength 'CuK\a~1~ 1.54056 CuK\a~2~ 1.54439'
_diffrn_source_target Cu
_diffrn_source_type 'sealed X-ray tube'
_exptl_crystal_density_diffrn 1.79
_exptl_crystal_density_method 'not measured'
_exptl_crystal_F_000 296
_pd_char_colour white
_pd_char_particle_morphology plate-like
_pd_instr_location ' ?'
_pd_meas_2theta_range_inc 0.02
_pd_meas_2theta_range_max 105
_pd_meas_2theta_range_min 5
_pd_meas_number_of_points 5001
_pd_meas_scan_method step
_pd_proc_2theta_range_inc 0.02
_pd_proc_2theta_range_max 105
_pd_proc_2theta_range_min 10
_pd_proc_ls_background_function 'Chebychev polynomial'
_pd_proc_ls_profile_function 'fundamental parameters approach'
_pd_proc_ls_prof_R_factor 0.059
_pd_proc_ls_prof_wR_expected 0.007
_pd_proc_ls_prof_wR_factor 0.084
_pd_spec_mounting ' packed powder pellet'
_pd_spec_mount_mode reflection
_pd_spec_shape flat_sheet
_pd_spec_size_axial 15
_pd_spec_size_equat 15
_pd_spec_size_thick 0.2
_refine_ls_extinction_method none
_refine_ls_matrix_type fullcycle
_refine_ls_number_parameters 24
_refine_ls_number_restraints 0
_refine_ls_shift/su_max .01
_refine_ls_structure_factor_coef Inet
_refine_ls_weighting_details 'w = 1/[Y~i~]'
_refine_ls_weighting_scheme calc
_cod_data_source_file cg400495w_si_004.cif
_cod_data_source_block Compound3
_cod_depositor_comments
;
The following automatic conversions were performed:

'_refine_ls_weighting_scheme' value '1/[Y~i~]' was changed to 'calc'.
New tag '_refine_ls_weighting_details' was created. The value of the
new tag was set to 'w = 1/[Y~i~]'.

Automatic conversion script
Id: cif_fix_values 3143 2015-03-26 13:38:13Z robertas 
;
_cod_original_cell_volume 1668.514(31)
_cod_original_formula_sum 'C10 H12 Cd1 N4'
_cod_database_code 4510661

loop_
_symmetry_equiv_pos_as_xyz
'-x, -x+y, -z-1/3'
'-x, -y, z+1/2'
'-x+y, -x, z-1/3'
'-x+y, y, -z+1/2'
'-y, -x, -z-1/6'
'-y, x-y, z+1/3'
'y, -x+y, z-1/6'
'y, x, -z+1/3'
'x-y, -y, -z'
'x-y, x, z+1/6'
'x, y, z'
'x, x-y, -z+1/6'

loop_
_atom_site_label
_atom_site_type_symbol
_atom_site_symmetry_multiplicity
_atom_site_fract_x
_atom_site_fract_y
_atom_site_fract_z
_atom_site_occupancy
_atom_site_B_iso_or_equiv
Cd Cd 6 0.062748(84) 0.12550(17) 0.25 1 0.811(39)
C1 C 6 0 -0.6795828 -0.1666667 0.5 2.811(39)
C2 C 12 0.09955336 -0.717337 -0.1333972 1 2.811(39)
C3 C 12 0.2320749 -0.598968 -0.08911017 1 2.811(39)
H31 H 12 0.2557873 -0.4863435 -0.09529508 1 2.811(39)
H32 H 12 0.1893776 -0.6335707 -0.05102901 1 2.811(39)
H33 H 12 0.3329262 -0.603866 -0.09364769 1 2.811(39)
N1 N 12 0.06152736 -0.877978 -0.146105 1 2.811(39)
C6 C 6 0 -0.5109568 -0.1666667 0.5 2.811(39)
C7 C 12 0.01827063 -0.4142906 -0.2138851 1 2.811(39)
C8 C 12 0.04259178 -0.4542383 -0.2767404 1 2.811(39)
H81 H 12 0.05732017 -0.5501034 -0.2772564 1 2.811(39)
H82 H 12 -0.05418325 -0.4773798 -0.2989624 1 2.811(39)
H83 H 12 0.139663 -0.3599098 -0.2928319 1 2.811(39)
N3 N 12 0.01129187 -0.276152 -0.1958493 1 2.811(39)

loop_
_atom_type_symbol
_atom_type_description
_atom_type_scat_source
C C 'International Tables for Crystallography (Vol. IV)'
H H 'International Tables for Crystallography (Vol. IV)'
Cd Cd 'International Tables for Crystallography (Vol. IV)'
N N 'International Tables for Crystallography (Vol. IV)'

loop_
_diffrn_radiation_type
'Cu K\a'
